data_1569544
loop_
_publ_author_name
'Lu, Licheng'
'Lu, Ping'

_publ_section_title
;
 Enantioselective [3+2]-cycloaddition of 2,3-disubstituted cyclobutenones:
 vicinal quaternary stereocenters construction and skeletal
 functionalization.
;
_journal_issue 31
_journal_name_full 'Chemical science'
_journal_page_first 8355
_journal_page_last 8359
_journal_paper_doi 10.1039/d3sc02485g
_journal_volume 14
_journal_year 2023
_chemical_absolute_configuration unk
_chemical_formula_moiety 'C30 H31 N O8 S'
_chemical_formula_sum 'C30 H31 N O8 S'
_chemical_formula_weight 565.62
_space_group_crystal_system monoclinic
_space_group_IT_number 4
_space_group_name_Hall 'P 2yb'
_space_group_name_H-M_alt 'P 1 21 1'
_atom_sites_solution_hydrogens geom
_atom_sites_solution_primary dual
_audit_block_doi 10.5517/ccdc.csd.cc2fz2k2
_audit_creation_date 2023-03-01
_audit_creation_method
;
Olex2 1.2
(compiled 2018.05.29 svn.r3508 for OlexSys, GUI svn.r5506)
;
_audit_update_record
;
2023-05-16 deposited with the CCDC.	2023-07-14 downloaded from the CCDC.
;
_cell_angle_alpha 90
_cell_angle_beta 101.2370(10)
_cell_angle_gamma 90
_cell_formula_units_Z 2
_cell_length_a 12.63180(10)
_cell_length_b 7.14960(10)
_cell_length_c 15.68420(10)
_cell_measurement_reflns_used 24674
_cell_measurement_temperature 173.00(10)
_cell_measurement_theta_max 74.2020
_cell_measurement_theta_min 3.5720
_cell_volume 1389.32(2)
_computing_cell_refinement 'CrysAlisPro 1.171.39.32a (Rigaku OD, 2017)'
_computing_data_collection 'CrysAlisPro 1.171.39.32a (Rigaku OD, 2017)'
_computing_data_reduction 'CrysAlisPro 1.171.39.32a (Rigaku OD, 2017)'
_computing_molecular_graphics 'Olex2 (Dolomanov et al., 2009)'
_computing_publication_material 'Olex2 (Dolomanov et al., 2009)'
_computing_structure_refinement 'ShelXL (Sheldrick, 2015)'
_computing_structure_solution 'ShelXT (Sheldrick, 2015)'
_diffrn_ambient_environment N~2~
_diffrn_ambient_temperature 173.00(10)
_diffrn_detector 'CCD plate'
_diffrn_measured_fraction_theta_full 0.998
_diffrn_measured_fraction_theta_max 0.998
_diffrn_measurement_details
;
List of Runs (angles in degrees, time in seconds):

  # Type    Start    End  Width  t~exp~   \w     \q     \k     \f   Frames
#--------------------------------------------------------------------------
  1  \w      7.00  87.00   1.00    1.00    --    0.00  77.00-120.00   80
  2  \w    -24.00  81.00   1.00    1.00    --    0.00  19.00  30.00  105
  3  \w     -6.00  19.00   1.00    1.00    --    0.00 -37.00 -90.00   25
  4  \w     45.00  72.00   1.00    1.00    --    0.00  37.00 120.00   27
  5  \w     40.00  78.00   1.00    1.00    --    0.00  57.00-150.00   38
  6  \w     59.00  84.00   1.00    1.00    --    0.00  37.00-180.00   25
  7  \w     31.00  57.00   1.00    1.00    --    0.00  37.00-180.00   26
  8  \w     29.00  60.00   1.00    1.00    --    0.00  57.00  30.00   31
  9  \w    -44.00  -9.00   1.00    1.00    --    0.00 -82.00-120.00   35
 10  \w    -19.00  26.00   1.00    1.00    --    0.00  37.00 120.00   45
 11  \w    -88.00 -48.00   1.00    1.00    --    0.00 -82.00-120.00   40
 12  \w    -56.00 -25.00   1.00    1.00    --    0.00 -37.00 -90.00   31
 13  \w    -21.00  13.00   1.00    1.00    --    0.00  57.00  30.00   34
 14  \w    -23.00  33.00   1.00    1.00    --    0.00  57.00-150.00   56
 15  \w     68.00  93.00   1.00    1.00    --   95.80  70.00  98.18   25
 16  \w    136.00 185.00   1.00    1.00    --   95.80  74.00 -87.31   49
 17  \w     71.00 185.00   1.00    1.00    --   95.80  61.00  63.85  114
 18  \w     66.00 123.00   1.00    1.00    --   95.80  74.00 -87.31   57
 19  \w      6.00 128.00   1.00    1.00    --   95.80 -82.00 131.81  122
 20  \w     71.00 180.00   1.00    1.00    --   95.80  63.00 129.34  109
 21  \w    109.00 167.00   1.00    1.00    --   95.80  63.00-137.48   58
 22  \w     72.00 120.00   1.00    1.00    --   95.80  61.00  90.00   48
 23  \w     48.00 117.00   1.00    1.00    --   95.80 -82.00-150.00   69
 24  \w     63.00 124.00   1.00    1.00    --   95.80  82.00 150.00   61
 25  \w     63.00 103.00   1.00    1.00    --   95.80  82.00-120.00   40
 26  \w     65.00  90.00   1.00    1.00    --   95.80  77.00 -30.00   25
 27  \w    112.00 138.00   1.00    1.00    --   95.80  77.00 -30.00   26
 28  \w     66.00  91.00   1.00    1.00    --   95.80  77.00 -60.00   25
 29  \w    100.00 126.00   1.00    1.00    --   95.80  77.00 -60.00   26
 30  \w     64.00  90.00   1.00    1.00    --   95.80  82.00   0.00   26
 31  \w     68.00  93.00   1.00    1.00    --   95.80  68.00-119.09   25
 32  \w      6.00 125.00   1.00    1.00    --   95.80 -82.00  30.00  119
 33  \w     65.00  91.00   1.00    1.00    --   95.80  77.00  30.00   26
 34  \w     70.00  96.00   1.00    1.00    --   95.80  63.00   3.64   26
 35  \w    142.00 167.00   1.00    1.00    --   95.80  54.00  23.89   25
 36  \w     65.00  90.00   1.00    1.00    --   95.80  77.00-150.00   25
 37  \w      6.00 120.00   1.00    1.00    --   95.80 -61.00 -90.00  114
 38  \w     63.00  88.00   1.00    1.00    --   95.80  82.00 120.00   25
 39  \w     65.00  90.00   1.00    1.00    --   95.80  77.00  60.00   25
 40  \w    115.00 142.00   1.00    1.00    --   95.80  81.00 137.48   27
 41  \w     66.00  91.00   1.00    1.00    --   95.80  77.00-180.00   25
 42  \w     62.00 121.00   1.00    1.00    --   95.80 -77.00  60.00   59
 43  \w     72.00  98.00   1.00    1.00    --   95.80  61.00 120.00   26
 44  \w     65.00  91.00   1.00    1.00    --   95.80  82.00 -90.00   26
 45  \w     71.00 185.00   1.00    1.00    --   95.80  61.00 -30.00  114
 46  \w     71.00  96.00   1.00    1.00    --   95.80  61.00-150.00   25
 47  \w     71.00 167.00   1.00    1.00    --   95.80  61.00-120.00   96
 48  \w     71.00 139.00   1.00    1.00    --   95.80  61.00   0.00   68
 49  \w     71.00 124.00   1.00    1.00    --   95.80  61.00  30.00   53
 50  \w     65.00  91.00   1.00    1.00    --   95.80  77.00-120.00   26
 51  \w     63.00  89.00   1.00    1.00    --   95.80  82.00 -60.00   26
 52  \w    123.00 180.00   1.00    1.00    --   95.80  82.00   0.00   57
 53  \w     58.00 124.00   1.00    1.00    --   95.80 -82.00 -60.00   66
 54  \w     75.00 100.00   1.00    1.00    --   95.80  45.00 -30.00   25
 55  \w     75.00 124.00   1.00    1.00    --   95.80  45.00 120.00   49
 56  \w    130.00 158.00   1.00    1.00    --   95.80  45.00 120.00   28
 57  \w     64.00  90.00   1.00    1.00    --   95.80  81.00 137.48   26
 58  \w     65.00  90.00   1.00    1.00    --   95.80  77.00 120.00   25
 59  \w     73.00  98.00   1.00    1.00    --   95.80  54.00  23.89   25
 60  \w     70.00 106.00   1.00    1.00    --   95.80  63.00-137.48   36
 61  \w     72.00 183.00   1.00    1.00    --   95.80  55.00-157.61  111
;
_diffrn_measurement_device 'four-circle diffractometer'
_diffrn_measurement_device_type 'XtaLAB AFC12 (RINC): Kappa dual home/near'
_diffrn_measurement_method '\w scans'
_diffrn_orient_matrix_type 'CrysAlisPro convention (1999,Acta A55,543-557)'
_diffrn_orient_matrix_UB_11 0.1068932000
_diffrn_orient_matrix_UB_12 0.1067559000
_diffrn_orient_matrix_UB_13 0.0291519000
_diffrn_orient_matrix_UB_21 0.0089914000
_diffrn_orient_matrix_UB_22 -0.0778725000
_diffrn_orient_matrix_UB_23 0.0927124000
_diffrn_orient_matrix_UB_31 0.0628761000
_diffrn_orient_matrix_UB_32 -0.1702315000
_diffrn_orient_matrix_UB_33 -0.0241500000
_diffrn_radiation_monochromator graphite
_diffrn_radiation_probe x-ray
_diffrn_radiation_type CuK\a
_diffrn_radiation_wavelength 1.54184
_diffrn_reflns_av_R_equivalents 0.0396
_diffrn_reflns_av_unetI/netI 0.0225
_diffrn_reflns_Laue_measured_fraction_full 0.998
_diffrn_reflns_Laue_measured_fraction_max 0.998
_diffrn_reflns_limit_h_max 15
_diffrn_reflns_limit_h_min -15
_diffrn_reflns_limit_k_max 8
_diffrn_reflns_limit_k_min -8
_diffrn_reflns_limit_l_max 18
_diffrn_reflns_limit_l_min -18
_diffrn_reflns_number 29729
_diffrn_reflns_point_group_measured_fraction_full 0.998
_diffrn_reflns_point_group_measured_fraction_max 0.998
_diffrn_reflns_theta_full 67.069
_diffrn_reflns_theta_max 67.069
_diffrn_reflns_theta_min 2.872
_diffrn_source 'fine-focus sealed X-ray tube'
_diffrn_source_type 'Enhance (Cu) X-ray Source'
_exptl_absorpt_coefficient_mu 1.482
_exptl_absorpt_correction_T_max 1.00000
_exptl_absorpt_correction_T_min 0.78366
_exptl_absorpt_correction_type multi-scan
_exptl_absorpt_process_details
;
CrysAlisPro 1.171.39.32a (Rigaku Oxford Diffraction, 2017)
Empirical absorption correction using spherical harmonics,
 implemented in SCALE3 ABSPACK scaling algorithm.
;
_exptl_crystal_colour 'clear light colourless'
_exptl_crystal_colour_lustre clear
_exptl_crystal_colour_modifier light
_exptl_crystal_colour_primary colourless
_exptl_crystal_density_diffrn 1.352
_exptl_crystal_description block
_exptl_crystal_F_000 596
_exptl_crystal_size_max 0.39
_exptl_crystal_size_mid 0.36
_exptl_crystal_size_min 0.28
_refine_diff_density_max 0.190
_refine_diff_density_min -0.191
_refine_diff_density_rms 0.028
_refine_ls_abs_structure_details
;
 Flack x determined using 2223 quotients [(I+)-(I-)]/[(I+)+(I-)]
 (Parsons, Flack and Wagner, Acta Cryst. B69 (2013) 249-259).
;
_refine_ls_abs_structure_Flack 0.000(6)
_refine_ls_extinction_coef 0.0060(5)
_refine_ls_extinction_expression Fc^*^=kFc[1+0.001xFc^2^\l^3^/sin(2\q)]^-1/4^
_refine_ls_extinction_method 'SHELXL-2017/1 (Sheldrick 2017)'
_refine_ls_goodness_of_fit_ref 1.025
_refine_ls_hydrogen_treatment constr
_refine_ls_matrix_type full
_refine_ls_number_parameters 366
_refine_ls_number_reflns 4977
_refine_ls_number_restraints 1
_refine_ls_restrained_S_all 1.025
_refine_ls_R_factor_all 0.0242
_refine_ls_R_factor_gt 0.0240
_refine_ls_shift/su_max 0.000
_refine_ls_shift/su_mean 0.000
_refine_ls_structure_factor_coef Fsqd
_refine_ls_weighting_details 'w=1/[\s^2^(Fo^2^)+(0.0347P)^2^+0.2619P] where P=(Fo^2^+2Fc^2^)/3'
_refine_ls_weighting_scheme calc
_refine_ls_wR_factor_gt 0.0628
_refine_ls_wR_factor_ref 0.0631
_reflns_Friedel_coverage 0.839
_reflns_Friedel_fraction_full 0.997
_reflns_Friedel_fraction_max 0.997
_reflns_number_gt 4926
_reflns_number_total 4977
_reflns_threshold_expression 'I > 2\s(I)'
_cod_data_source_file d3sc02485g2.cif
_cod_data_source_block exp_3074
_cod_depositor_comments 'Adding full bibliography for 1569539--1569545.cif.'
_cod_database_code 1569544
_shelx_shelxl_version_number 2017/1
_shelx_space_group_comment
;
The symmetry employed for this shelxl refinement is uniquely defined
by the following loop, which should always be used as a source of
symmetry information in preference to the above space-group names.
They are only intended as comments.
;
_shelx_estimated_absorpt_t_max 0.682
_shelx_estimated_absorpt_t_min 0.596
_reflns_odcompleteness_completeness 100.00
_reflns_odcompleteness_iscentric 1
_reflns_odcompleteness_theta 66.97
_olex2_refinement_description
;
1. Fixed Uiso
 At 1.2 times of:
  All C(H) groups, All C(H,H) groups
 At 1.5 times of:
  All C(H,H,H) groups
2.a Ternary CH refined with riding coordinates:
 C19(H19), C21(H21), C22(H22)
2.b Secondary CH2 refined with riding coordinates:
 C25(H25A,H25B)
2.c Aromatic/amide H refined with riding coordinates:
 C0AA(H0AA), C2(H2), C3(H3), C5(H5), C6(H6), C9(H9), C10(H10), C11(H11),
 C12(H12), C14(H14), C15(H15), C16(H16), C17(H17), C18(H18)
2.d Idealised Me refined as rotating group:
 C7(H7A,H7B,H7C), C24(H24A,H24B,H24C), C27(H27A,H27B,H27C), C29(H29A,H29B,H29C)
;
_olex2_submission_special_instructions 'No special instructions were received'
_oxdiff_exptl_absorpt_empirical_details
;
Empirical correction (ABSPACK) includes:
- Absorption correction using spherical harmonics
- Frame scaling
;
_oxdiff_exptl_absorpt_empirical_full_max 2.016
_oxdiff_exptl_absorpt_empirical_full_min 0.644

loop_
_space_group_symop_operation_xyz
'x, y, z'
'-x, y+1/2, -z'

loop_
_atom_site_label
_atom_site_type_symbol
_atom_site_fract_x
_atom_site_fract_y
_atom_site_fract_z
_atom_site_U_iso_or_equiv
_atom_site_adp_type
_atom_site_occupancy
_atom_site_site_symmetry_order
_atom_site_calc_flag
_atom_site_refinement_flags_posn
_atom_site_refinement_flags_adp
_atom_site_refinement_flags_occupancy
_atom_site_disorder_assembly
_atom_site_disorder_group
S1 S -0.79042(4) -0.18187(6) -0.22563(3) 0.02382(13) Uani 1 1 d . . . . .
O1 O -0.69679(12) -0.0648(2) -0.20520(10) 0.0324(3) Uani 1 1 d . . . . .
O2 O -0.87758(13) -0.1304(2) -0.29471(10) 0.0339(4) Uani 1 1 d . . . . .
O3 O -0.92060(12) -0.6539(2) -0.27145(10) 0.0378(4) Uani 1 1 d . . . . .
O4 O -0.94486(11) -0.6257(2) -0.41625(9) 0.0319(3) Uani 1 1 d . . . . .
O5 O -0.78152(13) -0.5389(2) -0.53578(10) 0.0325(3) Uani 1 1 d . . . . .
O6 O -0.81479(13) -0.8452(2) -0.55349(9) 0.0318(3) Uani 1 1 d . . . . .
O7 O -0.55914(11) -0.5288(2) -0.43767(9) 0.0264(3) Uani 1 1 d . . . . .
O8 O -0.62720(13) -0.2721(2) -0.38571(10) 0.0318(4) Uani 1 1 d . . . . .
N1 N -0.75488(13) -0.3930(2) -0.24854(10) 0.0213(3) Uani 1 1 d . . . . .
C0AA C -0.72317(17) -0.6236(3) -0.08618(13) 0.0279(4) Uani 1 1 d . . . . .
H0AA H -0.779657 -0.674206 -0.128883 0.033 Uiso 1 1 calc R . . . .
C1 C -0.84018(16) -0.2086(3) -0.12909(13) 0.0249(4) Uani 1 1 d . . . . .
C2 C -0.77766(17) -0.1538(3) -0.05053(14) 0.0290(5) Uani 1 1 d . . . . .
H2 H -0.709597 -0.095679 -0.048615 0.035 Uiso 1 1 calc R . . . .
C3 C -0.81598(18) -0.1849(4) 0.02539(14) 0.0333(5) Uani 1 1 d . . . . .
H3 H -0.773027 -0.148775 0.079519 0.040 Uiso 1 1 calc R . . . .
C4 C -0.9156(2) -0.2677(3) 0.02396(15) 0.0334(5) Uani 1 1 d . . . . .
C5 C -0.97744(19) -0.3181(3) -0.05624(16) 0.0349(5) Uani 1 1 d . . . . .
H5 H -1.046577 -0.372444 -0.058527 0.042 Uiso 1 1 calc R . . . .
C6 C -0.94046(17) -0.2910(3) -0.13236(14) 0.0305(5) Uani 1 1 d . . . . .
H6 H -0.983081 -0.328115 -0.186469 0.037 Uiso 1 1 calc R . . . .
C7 C -0.9562(2) -0.3041(4) 0.10683(17) 0.0470(6) Uani 1 1 d . . . . .
H7A H -0.913379 -0.403948 0.139742 0.071 Uiso 1 1 calc GR . . . .
H7B H -1.032171 -0.342164 0.092601 0.071 Uiso 1 1 calc GR . . . .
H7C H -0.949534 -0.189756 0.141944 0.071 Uiso 1 1 calc GR . . . .
C8 C -0.64292(16) -0.5161(3) -0.11138(12) 0.0232(4) Uani 1 1 d . . . . .
C9 C -0.55898(18) -0.4485(3) -0.04802(14) 0.0323(5) Uani 1 1 d . . . . .
H9 H -0.502528 -0.378146 -0.064676 0.039 Uiso 1 1 calc R . . . .
C10 C -0.5571(2) -0.4831(4) 0.03948(15) 0.0401(6) Uani 1 1 d . . . . .
H10 H -0.499540 -0.436261 0.082368 0.048 Uiso 1 1 calc R . . . .
C11 C -0.6384(2) -0.5850(4) 0.06393(14) 0.0396(6) Uani 1 1 d . . . . .
H11 H -0.637982 -0.606063 0.123789 0.048 Uiso 1 1 calc R . . . .
C12 C -0.72089(19) -0.6569(3) 0.00128(14) 0.0352(5) Uani 1 1 d . . . . .
H12 H -0.776249 -0.729541 0.018297 0.042 Uiso 1 1 calc R . . . .
C13 C -0.51727(15) -0.6960(3) -0.26197(11) 0.0227(4) Uani 1 1 d . . . . .
C14 C -0.49778(17) -0.8813(3) -0.28163(13) 0.0272(4) Uani 1 1 d . . . . .
H14 H -0.554482 -0.970477 -0.287253 0.033 Uiso 1 1 calc R . . . .
C15 C -0.39581(19) -0.9368(4) -0.29309(15) 0.0368(5) Uani 1 1 d . . . . .
H15 H -0.384007 -1.063007 -0.307798 0.044 Uiso 1 1 calc R . . . .
C16 C -0.31215(19) -0.8110(4) -0.28334(16) 0.0431(6) Uani 1 1 d . . . . .
H16 H -0.243136 -0.848883 -0.292491 0.052 Uiso 1 1 calc R . . . .
C17 C -0.32951(18) -0.6286(4) -0.26005(16) 0.0420(6) Uani 1 1 d . . . . .
H17 H -0.271285 -0.542128 -0.251124 0.050 Uiso 1 1 calc R . . . .
C18 C -0.43108(17) -0.5705(3) -0.24957(14) 0.0327(5) Uani 1 1 d . . . . .
H18 H -0.441931 -0.444577 -0.233876 0.039 Uiso 1 1 calc R . . . .
C19 C -0.79428(15) -0.4712(3) -0.33529(12) 0.0214(4) Uani 1 1 d . . . . .
H19 H -0.814327 -0.367155 -0.378014 0.026 Uiso 1 1 calc R . . . .
C20 C -0.69572(15) -0.5783(3) -0.35622(12) 0.0200(4) Uani 1 1 d . . . . .
C21 C -0.63298(14) -0.6354(3) -0.26337(11) 0.0199(4) Uani 1 1 d . . . . .
H21 H -0.671771 -0.743951 -0.243389 0.024 Uiso 1 1 calc R . . . .
C22 C -0.64765(15) -0.4666(3) -0.20597(12) 0.0213(4) Uani 1 1 d . . . . .
H22 H -0.591058 -0.370998 -0.210033 0.026 Uiso 1 1 calc R . . . .
C23 C -0.89260(15) -0.5946(3) -0.33467(13) 0.0241(4) Uani 1 1 d . . . . .
C24 C -1.03289(19) -0.7601(4) -0.42740(17) 0.0416(6) Uani 1 1 d . . . . .
H24A H -1.057781 -0.785869 -0.489440 0.062 Uiso 1 1 calc GR . . . .
H24B H -1.092592 -0.708639 -0.403167 0.062 Uiso 1 1 calc GR . . . .
H24C H -1.007615 -0.876459 -0.397096 0.062 Uiso 1 1 calc GR . . . .
C25 C -0.72429(16) -0.7490(3) -0.41535(13) 0.0221(4) Uani 1 1 d . . . . .
H25A H -0.657757 -0.821129 -0.416763 0.027 Uiso 1 1 calc R . . . .
H25B H -0.774021 -0.830848 -0.390770 0.027 Uiso 1 1 calc R . . . .
C26 C -0.77648(15) -0.6954(3) -0.50668(12) 0.0240(4) Uani 1 1 d . . . . .
C27 C -0.8660(2) -0.8057(4) -0.64243(14) 0.0405(6) Uani 1 1 d . . . . .
H27A H -0.890004 -0.923072 -0.672347 0.061 Uiso 1 1 calc GR . . . .
H27B H -0.814309 -0.743527 -0.672174 0.061 Uiso 1 1 calc GR . . . .
H27C H -0.928370 -0.723885 -0.643038 0.061 Uiso 1 1 calc GR . . . .
C28 C -0.62630(15) -0.4389(3) -0.39562(12) 0.0223(4) Uani 1 1 d . . . . .
C29 C -0.4860(2) -0.4132(4) -0.47396(16) 0.0380(5) Uani 1 1 d . . . . .
H29A H -0.526879 -0.336970 -0.521053 0.057 Uiso 1 1 calc GR . . . .
H29B H -0.434827 -0.492552 -0.496928 0.057 Uiso 1 1 calc GR . . . .
H29C H -0.446428 -0.331163 -0.428644 0.057 Uiso 1 1 calc GR . . . .

loop_
_atom_site_aniso_label
_atom_site_aniso_U_11
_atom_site_aniso_U_22
_atom_site_aniso_U_33
_atom_site_aniso_U_23
_atom_site_aniso_U_13
_atom_site_aniso_U_12
S1 0.0300(2) 0.0179(2) 0.0259(2) -0.00124(18) 0.01107(18) 0.00018(19)
O1 0.0401(8) 0.0224(7) 0.0391(8) -0.0041(6) 0.0187(7) -0.0072(7)
O2 0.0413(8) 0.0291(9) 0.0316(8) 0.0013(6) 0.0081(7) 0.0109(7)
O3 0.0389(8) 0.0456(10) 0.0316(8) -0.0023(7) 0.0135(7) -0.0156(8)
O4 0.0260(7) 0.0396(9) 0.0293(7) -0.0056(6) 0.0033(6) -0.0066(6)
O5 0.0394(8) 0.0306(8) 0.0262(7) 0.0012(7) 0.0030(6) 0.0002(7)
O6 0.0354(8) 0.0326(8) 0.0249(7) -0.0071(6) 0.0002(6) -0.0030(7)
O7 0.0294(7) 0.0271(7) 0.0266(7) 0.0012(6) 0.0155(6) -0.0029(6)
O8 0.0440(9) 0.0219(8) 0.0335(8) -0.0022(6) 0.0175(7) -0.0069(7)
N1 0.0249(8) 0.0199(8) 0.0195(8) -0.0028(6) 0.0051(6) 0.0008(7)
C0AA 0.0341(10) 0.0270(11) 0.0237(10) -0.0021(8) 0.0087(8) -0.0003(9)
C1 0.0295(10) 0.0198(10) 0.0280(10) -0.0029(8) 0.0122(8) 0.0030(8)
C2 0.0301(10) 0.0266(12) 0.0326(10) -0.0065(9) 0.0119(8) -0.0013(9)
C3 0.0396(11) 0.0332(11) 0.0288(10) -0.0066(10) 0.0110(9) 0.0005(11)
C4 0.0449(13) 0.0270(11) 0.0334(12) -0.0014(9) 0.0200(10) 0.0039(10)
C5 0.0325(11) 0.0315(12) 0.0454(13) -0.0050(10) 0.0195(10) -0.0041(9)
C6 0.0298(11) 0.0318(12) 0.0312(11) -0.0058(9) 0.0091(9) -0.0024(9)
C7 0.0640(17) 0.0444(15) 0.0401(14) 0.0002(11) 0.0285(13) -0.0030(13)
C8 0.0281(9) 0.0204(10) 0.0217(9) -0.0027(7) 0.0060(8) 0.0034(8)
C9 0.0326(11) 0.0331(12) 0.0299(11) -0.0063(9) 0.0031(9) 0.0009(10)
C10 0.0471(13) 0.0435(14) 0.0256(11) -0.0081(10) -0.0031(10) 0.0067(12)
C11 0.0571(15) 0.0415(14) 0.0208(10) 0.0004(9) 0.0089(10) 0.0144(12)
C12 0.0486(13) 0.0321(12) 0.0290(10) 0.0040(9) 0.0174(9) 0.0036(11)
C13 0.0229(9) 0.0293(10) 0.0165(8) 0.0032(8) 0.0056(7) 0.0003(9)
C14 0.0291(10) 0.0322(11) 0.0214(9) 0.0018(8) 0.0074(8) 0.0045(9)
C15 0.0360(12) 0.0460(14) 0.0297(11) 0.0014(10) 0.0093(9) 0.0158(11)
C16 0.0278(12) 0.0668(18) 0.0369(13) 0.0019(12) 0.0117(10) 0.0134(12)
C17 0.0250(10) 0.0605(18) 0.0413(13) 0.0032(12) 0.0084(9) -0.0060(11)
C18 0.0289(11) 0.0368(13) 0.0332(11) 0.0011(9) 0.0081(9) -0.0044(10)
C19 0.0250(9) 0.0209(10) 0.0189(9) -0.0011(7) 0.0059(7) -0.0003(8)
C20 0.0227(9) 0.0188(10) 0.0199(9) -0.0004(7) 0.0077(7) -0.0021(8)
C21 0.0223(9) 0.0200(10) 0.0189(8) 0.0003(7) 0.0079(7) -0.0009(7)
C22 0.0216(9) 0.0199(9) 0.0232(9) -0.0010(7) 0.0064(7) -0.0016(8)
C23 0.0225(9) 0.0237(10) 0.0273(10) -0.0042(8) 0.0081(8) 0.0021(8)
C24 0.0316(12) 0.0423(14) 0.0488(14) -0.0128(11) 0.0028(10) -0.0120(11)
C25 0.0239(9) 0.0206(9) 0.0234(10) -0.0020(7) 0.0085(8) -0.0005(8)
C26 0.0223(9) 0.0269(11) 0.0244(9) -0.0042(9) 0.0088(7) 0.0011(9)
C27 0.0418(13) 0.0512(15) 0.0251(11) -0.0072(10) -0.0017(10) -0.0020(11)
C28 0.0259(10) 0.0239(10) 0.0183(9) 0.0003(8) 0.0075(7) -0.0024(8)
C29 0.0430(13) 0.0399(13) 0.0387(13) -0.0012(10) 0.0265(11) -0.0119(11)

loop_
_atom_type_symbol
_atom_type_description
_atom_type_scat_dispersion_real
_atom_type_scat_dispersion_imag
_atom_type_scat_source
C C 0.0181 0.0091 'International Tables Vol C Tables 4.2.6.8 and 6.1.1.4'
H H 0.0000 0.0000 'International Tables Vol C Tables 4.2.6.8 and 6.1.1.4'
N N 0.0311 0.0180 'International Tables Vol C Tables 4.2.6.8 and 6.1.1.4'
O O 0.0492 0.0322 'International Tables Vol C Tables 4.2.6.8 and 6.1.1.4'
S S 0.3331 0.5567 'International Tables Vol C Tables 4.2.6.8 and 6.1.1.4'

loop_
_geom_angle_atom_site_label_1
_geom_angle_atom_site_label_2
_geom_angle_atom_site_label_3
_geom_angle
_geom_angle_site_symmetry_1
_geom_angle_site_symmetry_3
_geom_angle_publ_flag
O1 S1 O2 119.85(10) . . ?
O1 S1 N1 109.77(9) . . ?
O1 S1 C1 106.79(10) . . ?
O2 S1 N1 105.90(9) . . ?
O2 S1 C1 109.13(9) . . ?
N1 S1 C1 104.37(9) . . ?
C23 O4 C24 116.59(18) . . ?
C26 O6 C27 114.83(18) . . ?
C28 O7 C29 115.93(17) . . ?
C19 N1 S1 119.88(13) . . ?
C19 N1 C22 113.41(15) . . ?
C22 N1 S1 119.59(13) . . ?
C8 C0AA H0AA 120.0 . . ?
C12 C0AA H0AA 120.0 . . ?
C12 C0AA C8 120.0(2) . . ?
C2 C1 S1 119.84(15) . . ?
C2 C1 C6 120.73(18) . . ?
C6 C1 S1 119.38(16) . . ?
C1 C2 H2 120.5 . . ?
C1 C2 C3 118.96(19) . . ?
C3 C2 H2 120.5 . . ?
C2 C3 H3 119.3 . . ?
C4 C3 C2 121.4(2) . . ?
C4 C3 H3 119.3 . . ?
C3 C4 C5 118.2(2) . . ?
C3 C4 C7 121.3(2) . . ?
C5 C4 C7 120.5(2) . . ?
C4 C5 H5 119.3 . . ?
C6 C5 C4 121.4(2) . . ?
C6 C5 H5 119.3 . . ?
C1 C6 H6 120.4 . . ?
C5 C6 C1 119.2(2) . . ?
C5 C6 H6 120.4 . . ?
C4 C7 H7A 109.5 . . ?
C4 C7 H7B 109.5 . . ?
C4 C7 H7C 109.5 . . ?
H7A C7 H7B 109.5 . . ?
H7A C7 H7C 109.5 . . ?
H7B C7 H7C 109.5 . . ?
C0AA C8 C9 119.07(19) . . ?
C0AA C8 C22 121.07(17) . . ?
C9 C8 C22 119.83(19) . . ?
C8 C9 H9 119.8 . . ?
C10 C9 C8 120.5(2) . . ?
C10 C9 H9 119.8 . . ?
C9 C10 H10 120.0 . . ?
C11 C10 C9 120.0(2) . . ?
C11 C10 H10 120.0 . . ?
C10 C11 H11 120.0 . . ?
C10 C11 C12 120.0(2) . . ?
C12 C11 H11 120.0 . . ?
C0AA C12 H12 119.8 . . ?
C11 C12 C0AA 120.4(2) . . ?
C11 C12 H12 119.8 . . ?
C14 C13 C18 118.42(19) . . ?
C14 C13 C21 118.58(18) . . ?
C18 C13 C21 122.7(2) . . ?
C13 C14 H14 119.8 . . ?
C15 C14 C13 120.5(2) . . ?
C15 C14 H14 119.8 . . ?
C14 C15 H15 119.7 . . ?
C16 C15 C14 120.7(2) . . ?
C16 C15 H15 119.7 . . ?
C15 C16 H16 120.4 . . ?
C15 C16 C17 119.3(2) . . ?
C17 C16 H16 120.4 . . ?
C16 C17 H17 119.6 . . ?
C16 C17 C18 120.7(2) . . ?
C18 C17 H17 119.6 . . ?
C13 C18 H18 119.8 . . ?
C17 C18 C13 120.3(2) . . ?
C17 C18 H18 119.8 . . ?
N1 C19 H19 109.5 . . ?
N1 C19 C20 104.10(15) . . ?
N1 C19 C23 110.14(15) . . ?
C20 C19 H19 109.5 . . ?
C23 C19 H19 109.5 . . ?
C23 C19 C20 113.83(16) . . ?
C19 C20 C21 102.31(14) . . ?
C25 C20 C19 114.67(15) . . ?
C25 C20 C21 111.74(15) . . ?
C25 C20 C28 111.05(15) . . ?
C28 C20 C19 108.06(15) . . ?
C28 C20 C21 108.53(14) . . ?
C13 C21 C20 113.42(14) . . ?
C13 C21 H21 107.6 . . ?
C13 C21 C22 116.10(16) . . ?
C20 C21 H21 107.6 . . ?
C22 C21 C20 103.99(14) . . ?
C22 C21 H21 107.6 . . ?
N1 C22 C8 112.43(16) . . ?
N1 C22 C21 102.60(14) . . ?
N1 C22 H22 109.3 . . ?
C8 C22 C21 113.78(16) . . ?
C8 C22 H22 109.3 . . ?
C21 C22 H22 109.3 . . ?
O3 C23 O4 124.35(19) . . ?
O3 C23 C19 125.75(18) . . ?
O4 C23 C19 109.89(16) . . ?
O4 C24 H24A 109.5 . . ?
O4 C24 H24B 109.5 . . ?
O4 C24 H24C 109.5 . . ?
H24A C24 H24B 109.5 . . ?
H24A C24 H24C 109.5 . . ?
H24B C24 H24C 109.5 . . ?
C20 C25 H25A 109.1 . . ?
C20 C25 H25B 109.1 . . ?
H25A C25 H25B 107.9 . . ?
C26 C25 C20 112.38(17) . . ?
C26 C25 H25A 109.1 . . ?
C26 C25 H25B 109.1 . . ?
O5 C26 O6 123.36(18) . . ?
O5 C26 C25 125.30(18) . . ?
O6 C26 C25 111.32(18) . . ?
O6 C27 H27A 109.5 . . ?
O6 C27 H27B 109.5 . . ?
O6 C27 H27C 109.5 . . ?
H27A C27 H27B 109.5 . . ?
H27A C27 H27C 109.5 . . ?
H27B C27 H27C 109.5 . . ?
O7 C28 C20 110.71(16) . . ?
O8 C28 O7 124.32(19) . . ?
O8 C28 C20 124.82(18) . . ?
O7 C29 H29A 109.5 . . ?
O7 C29 H29B 109.5 . . ?
O7 C29 H29C 109.5 . . ?
H29A C29 H29B 109.5 . . ?
H29A C29 H29C 109.5 . . ?
H29B C29 H29C 109.5 . . ?

loop_
_geom_bond_atom_site_label_1
_geom_bond_atom_site_label_2
_geom_bond_distance
_geom_bond_site_symmetry_2
_geom_bond_publ_flag
S1 O1 1.4331(15) . ?
S1 O2 1.4340(16) . ?
S1 N1 1.6347(17) . ?
S1 C1 1.759(2) . ?
O3 C23 1.194(3) . ?
O4 C23 1.339(2) . ?
O4 C24 1.454(3) . ?
O5 C26 1.205(3) . ?
O6 C26 1.335(3) . ?
O6 C27 1.447(3) . ?
O7 C28 1.337(2) . ?
O7 C29 1.437(3) . ?
O8 C28 1.203(3) . ?
N1 C19 1.465(2) . ?
N1 C22 1.485(2) . ?
C0AA H0AA 0.9500 . ?
C0AA C8 1.389(3) . ?
C0AA C12 1.387(3) . ?
C1 C2 1.384(3) . ?
C1 C6 1.389(3) . ?
C2 H2 0.9500 . ?
C2 C3 1.388(3) . ?
C3 H3 0.9500 . ?
C3 C4 1.387(3) . ?
C4 C5 1.393(3) . ?
C4 C7 1.510(3) . ?
C5 H5 0.9500 . ?
C5 C6 1.378(3) . ?
C6 H6 0.9500 . ?
C7 H7A 0.9800 . ?
C7 H7B 0.9800 . ?
C7 H7C 0.9800 . ?
C8 C9 1.391(3) . ?
C8 C22 1.515(3) . ?
C9 H9 0.9500 . ?
C9 C10 1.390(3) . ?
C10 H10 0.9500 . ?
C10 C11 1.373(4) . ?
C11 H11 0.9500 . ?
C11 C12 1.385(4) . ?
C12 H12 0.9500 . ?
C13 C14 1.393(3) . ?
C13 C18 1.395(3) . ?
C13 C21 1.520(2) . ?
C14 H14 0.9500 . ?
C14 C15 1.393(3) . ?
C15 H15 0.9500 . ?
C15 C16 1.373(4) . ?
C16 H16 0.9500 . ?
C16 C17 1.384(4) . ?
C17 H17 0.9500 . ?
C17 C18 1.389(3) . ?
C18 H18 0.9500 . ?
C19 H19 1.0000 . ?
C19 C20 1.550(3) . ?
C19 C23 1.525(3) . ?
C20 C21 1.570(2) . ?
C20 C25 1.533(3) . ?
C20 C28 1.535(3) . ?
C21 H21 1.0000 . ?
C21 C22 1.539(3) . ?
C22 H22 1.0000 . ?
C24 H24A 0.9800 . ?
C24 H24B 0.9800 . ?
C24 H24C 0.9800 . ?
C25 H25A 0.9900 . ?
C25 H25B 0.9900 . ?
C25 C26 1.505(3) . ?
C27 H27A 0.9800 . ?
C27 H27B 0.9800 . ?
C27 H27C 0.9800 . ?
C29 H29A 0.9800 . ?
C29 H29B 0.9800 . ?
C29 H29C 0.9800 . ?
